data_7043937
loop_
_publ_author_name
'G\'omez-Villarraga, Fernando'
'De Tovar, Jonathan'
'Guerrero, Miguel'
'Nolis, Pau'
'Parella, Teodor'
'Lecante, Pierre'
'Romero, Nuria'
'Escriche, Llu\'is'
'Bofill, Roger'
'Ros, Josep'
'SALA, XAVIER'
'Philippot, Karine'
'Garc\'ia-Ant\'on, Jordi'

_publ_section_title
;
 Dissimilar Catalytic Behavior of Molecular or Colloidal Palladium Systems
 with a New NHC Ligand
;
_journal_name_full 'Dalton Trans.'
_journal_paper_doi 10.1039/C7DT02729J
_journal_year 2017
_chemical_absolute_configuration ad
_chemical_compound_source 'synthesis as described'
_chemical_formula_moiety 'C18 H23 Cl3 N4 Pd1'
_chemical_formula_sum 'C18 H23 Cl3 N4 Pd'
_chemical_formula_weight 508.15
_chemical_name_systematic
trichloro[(S)-3-(2-(3,5-dimethyl-1H-pyrazol-1-yl)ethyl)-1-(1-phenylethyl)-1H-imidazol-3-ium-\k1N]palladium(II)
_space_group_IT_number 19
_symmetry_cell_setting orthorhombic
_symmetry_Int_Tables_number 19
_symmetry_space_group_name_Hall 'P 2ac 2ab'
_symmetry_space_group_name_H-M 'P 21 21 21'
_atom_sites_solution_hydrogens geom
_atom_sites_solution_primary direct
_atom_sites_solution_secondary difmap
_audit_update_record
;
2015-10-21 deposited with the CCDC.
2017-08-08 downloaded from the CCDC.
;
_cell_angle_alpha 90
_cell_angle_beta 90
_cell_angle_gamma 90
_cell_formula_units_Z 4
_cell_length_a 11.9601(3)
_cell_length_b 12.4291(3)
_cell_length_c 13.7982(3)
_cell_measurement_reflns_used 9957
_cell_measurement_temperature 180(2)
_cell_measurement_theta_max 30.02
_cell_measurement_theta_min 2.79
_cell_measurement_wavelength 0.71073
_cell_volume 2051.15(8)
_computing_cell_refinement 'Bruker SAINT'
_computing_data_collection 'Bruker APEX2'
_computing_data_reduction 'Bruker SAINT'
_computing_molecular_graphics 'Ortep-3 for Windows (Farrugia, 1997)'
_computing_publication_material 'WinGX publication routines (Farrugia, 1999)'
_computing_structure_refinement 'SHELXL-97 (Sheldrick, 2008)'
_computing_structure_solution 'SHELXS-97 (Sheldrick, 2008)'
_diffrn_ambient_temperature 180(2)
_diffrn_measured_fraction_theta_full 0.975
_diffrn_measured_fraction_theta_max 0.975
_diffrn_measurement_device_type 'Bruker Kappa APEX II'
_diffrn_measurement_method \w-\f
_diffrn_radiation_monochromator graphite
_diffrn_radiation_source 'fine-focus sealed tube'
_diffrn_radiation_type MoK\a
_diffrn_radiation_wavelength 0.71073
_diffrn_reflns_av_R_equivalents 0.0302
_diffrn_reflns_av_unetI/netI 0.0301
_diffrn_reflns_limit_h_max 14
_diffrn_reflns_limit_h_min -16
_diffrn_reflns_limit_k_max 16
_diffrn_reflns_limit_k_min -17
_diffrn_reflns_limit_l_max 16
_diffrn_reflns_limit_l_min -17
_diffrn_reflns_number 31319
_diffrn_reflns_theta_full 30.1
_diffrn_reflns_theta_max 30.1
_diffrn_reflns_theta_min 2.21
_diffrn_standards_decay_% 0
_diffrn_standards_interval_count 0
_diffrn_standards_interval_time 0
_diffrn_standards_number 0
_exptl_absorpt_coefficient_mu 1.305
_exptl_absorpt_correction_T_max 0.995
_exptl_absorpt_correction_T_min 0.912
_exptl_absorpt_correction_type multi-scan
_exptl_absorpt_process_details
;
        [c.f. r.h. blessing, acta cryst. (1995), a51, 33-38]
;
_exptl_crystal_colour yellow
_exptl_crystal_density_diffrn 1.646
_exptl_crystal_density_method 'not measured'
_exptl_crystal_description plate
_exptl_crystal_F_000 1024
_exptl_crystal_recrystallization_method 'Re-crystallisation from solvent: acetonitrile'
_exptl_crystal_size_max 0.18
_exptl_crystal_size_mid 0.08
_exptl_crystal_size_min 0.02
_refine_diff_density_max 0.887
_refine_diff_density_min -0.303
_refine_diff_density_rms 0.066
_refine_ls_abs_structure_details 'Flack H D (1983), Acta Cryst. A39, 876-881'
_refine_ls_abs_structure_Flack -0.029(19)
_refine_ls_extinction_method none
_refine_ls_goodness_of_fit_ref 1.016
_refine_ls_hydrogen_treatment constr
_refine_ls_matrix_type full
_refine_ls_number_parameters 238
_refine_ls_number_reflns 5805
_refine_ls_number_restraints 0
_refine_ls_restrained_S_all 1.016
_refine_ls_R_factor_all 0.0308
_refine_ls_R_factor_gt 0.0239
_refine_ls_shift/su_max 0.001
_refine_ls_shift/su_mean 0
_refine_ls_structure_factor_coef Fsqd
_refine_ls_weighting_details 'calc w=1/[\s^2^(Fo^2^)+(0.0239P)^2^+0.1954P] where P=(Fo^2^+2Fc^2^)/3'
_refine_ls_weighting_scheme calc
_refine_ls_wR_factor_gt 0.0467
_refine_ls_wR_factor_ref 0.0492
_reflns_number_gt 5187
_reflns_number_total 5805
_reflns_threshold_expression >2\s(I)
_cod_data_source_file c7dt02729j2.cif
_cod_data_source_block lf6001b
_cod_database_code 7043937

loop_
_symmetry_equiv_pos_as_xyz
'x, y, z'
'x+1/2, -y+1/2, -z'
'-x, y+1/2, -z+1/2'
'-x+1/2, -y, z+1/2'

loop_
_atom_site_label
_atom_site_type_symbol
_atom_site_fract_x
_atom_site_fract_y
_atom_site_fract_z
_atom_site_U_iso_or_equiv
_atom_site_adp_type
_atom_site_occupancy
_atom_site_symmetry_multiplicity
_atom_site_calc_flag
_atom_site_refinement_flags
Pd1 Pd 0.750592(15) 0.770141(11) -0.029048(9) 0.01791(4) Uani 1 1 d .
Cl1 Cl 0.80057(5) 0.92463(5) 0.05335(4) 0.03303(13) Uani 1 1 d .
Cl2 Cl 0.75920(5) 0.85698(4) -0.17580(3) 0.02473(10) Uani 1 1 d .
Cl3 Cl 0.70266(5) 0.61369(4) -0.10763(4) 0.02835(11) Uani 1 1 d .
N3 N 0.52015(15) 0.85268(14) 0.22412(12) 0.0221(4) Uani 1 1 d .
N4 N 0.46682(15) 0.88103(16) 0.37119(13) 0.0240(4) Uani 1 1 d .
N1 N 0.74517(17) 0.69297(12) 0.10048(10) 0.0200(3) Uani 1 1 d .
N2 N 0.64814(15) 0.67190(16) 0.14993(13) 0.0192(4) Uani 1 1 d .
C3 C 0.54106(16) 0.70217(18) 0.10897(16) 0.0216(5) Uani 1 1 d .
H3A H 0.4812 0.66 0.1407 0.026 Uiso 1 1 calc R
H3B H 0.5404 0.6843 0.039 0.026 Uiso 1 1 calc R
C4 C 0.51699(18) 0.82097(18) 0.12153(15) 0.0230(4) Uani 1 1 d .
H14 H 0.573 0.8633 0.085 0.028 Uiso 1 1 calc R
H15 H 0.4423 0.8375 0.0945 0.028 Uiso 1 1 calc R
C5 C 0.61141(18) 0.89158(19) 0.27308(16) 0.0281(5) Uani 1 1 d .
H13 H 0.6839 0.9038 0.2471 0.034 Uiso 1 1 calc R
C6 C 0.57850(19) 0.9091(2) 0.36524(17) 0.0297(5) Uani 1 1 d .
H12 H 0.6236 0.9358 0.4165 0.036 Uiso 1 1 calc R
C7 C 0.39939(18) 0.88540(19) 0.46225(16) 0.0283(5) Uani 1 1 d .
H10 H 0.4197 0.9533 0.497 0.034 Uiso 1 1 calc R
C8 C 0.27571(18) 0.8917(2) 0.43696(18) 0.0379(6) Uani 1 1 d .
H4 H 0.2626 0.9535 0.3944 0.057 Uiso 1 1 calc R
H3 H 0.2319 0.9001 0.4965 0.057 Uiso 1 1 calc R
H2 H 0.253 0.8255 0.4037 0.057 Uiso 1 1 calc R
C9 C 0.43041(18) 0.79219(19) 0.52736(16) 0.0278(5) Uani 1 1 d .
C10 C 0.38004(19) 0.6921(2) 0.51911(19) 0.0360(6) Uani 1 1 d .
H9 H 0.3265 0.68 0.4695 0.043 Uiso 1 1 calc R
C11 C 0.4070(2) 0.6093(2) 0.5826(2) 0.0487(7) Uani 1 1 d .
H8 H 0.3716 0.5412 0.5766 0.058 Uiso 1 1 calc R
C12 C 0.4851(2) 0.6263(3) 0.6540(2) 0.0499(8) Uani 1 1 d .
H7 H 0.5025 0.5701 0.6982 0.06 Uiso 1 1 calc R
C13 C 0.5383(2) 0.7243(3) 0.6620(2) 0.0455(7) Uani 1 1 d .
H6 H 0.5933 0.7352 0.7107 0.055 Uiso 1 1 calc R
C14 C 0.51120(19) 0.8068(2) 0.59860(18) 0.0357(6) Uani 1 1 d .
H5 H 0.5483 0.8741 0.6039 0.043 Uiso 1 1 calc R
C15 C 0.43353(18) 0.84667(17) 0.28463(15) 0.0230(5) Uani 1 1 d .
H11 H 0.3606 0.8221 0.2687 0.028 Uiso 1 1 calc R
C16 C 0.67150(18) 0.62956(18) 0.23836(16) 0.0225(5) Uani 1 1 d .
C17 C 0.78542(17) 0.6210(2) 0.24458(16) 0.0244(5) Uani 1 1 d .
H16 H 0.8269 0.5931 0.2977 0.029 Uiso 1 1 calc R
C18 C 0.82917(18) 0.6614(2) 0.15705(18) 0.0246(5) Uani 1 1 d .
C19 C 0.94721(19) 0.6693(2) 0.12533(18) 0.0356(7) Uani 1 1 d .
H18 H 0.959 0.623 0.0687 0.053 Uiso 1 1 calc R
H17 H 0.9964 0.646 0.1781 0.053 Uiso 1 1 calc R
H19 H 0.9643 0.744 0.1082 0.053 Uiso 1 1 calc R
C20 C 0.58430(18) 0.6039(2) 0.31226(16) 0.0277(5) Uani 1 1 d .
H20 H 0.5708 0.6673 0.3529 0.042 Uiso 1 1 calc R
H22 H 0.61 0.5442 0.3529 0.042 Uiso 1 1 calc R
H21 H 0.5148 0.5834 0.2795 0.042 Uiso 1 1 calc R

loop_
_atom_site_aniso_label
_atom_site_aniso_U_11
_atom_site_aniso_U_22
_atom_site_aniso_U_33
_atom_site_aniso_U_23
_atom_site_aniso_U_13
_atom_site_aniso_U_12
Pd1 0.01772(6) 0.01999(7) 0.01601(7) 0.00101(5) 0.00073(8) -0.00057(8)
Cl1 0.0460(3) 0.0276(3) 0.0256(3) -0.0025(2) 0.0022(2) -0.0131(3)
Cl2 0.0250(2) 0.0276(2) 0.0216(2) 0.00504(17) -0.0005(2) -0.0012(3)
Cl3 0.0382(3) 0.0230(2) 0.0239(3) -0.0036(2) 0.0009(2) -0.0033(2)
N3 0.0246(9) 0.0216(9) 0.0201(10) -0.0033(7) -0.0009(7) -0.0022(7)
N4 0.0254(9) 0.0234(9) 0.0231(10) -0.0038(8) 0.0014(8) -0.0027(8)
N1 0.0193(7) 0.0243(7) 0.0163(7) 0.0012(6) -0.0002(9) 0.0005(9)
N2 0.0195(9) 0.0213(10) 0.0166(10) 0.0016(8) 0.0012(7) -0.0009(7)
C3 0.0167(9) 0.0281(12) 0.0199(11) -0.0011(10) -0.0022(8) -0.0011(8)
C4 0.0228(10) 0.0302(12) 0.0161(10) 0.0003(9) -0.0002(8) 0.0020(9)
C5 0.0245(11) 0.0308(12) 0.0288(13) -0.0020(10) -0.0016(9) -0.0082(10)
C6 0.0293(12) 0.0317(14) 0.0282(13) -0.0052(11) -0.0030(10) -0.0106(10)
C7 0.0344(12) 0.0255(11) 0.0249(12) -0.0077(10) 0.0080(9) 0.0002(9)
C8 0.0337(15) 0.0450(14) 0.0351(13) 0.0029(11) 0.0082(10) 0.0095(10)
C9 0.0275(11) 0.0334(13) 0.0226(11) -0.0054(10) 0.0048(9) 0.0021(9)
C10 0.0326(13) 0.0359(13) 0.0396(15) -0.0010(12) -0.0047(11) -0.0065(11)
C11 0.0491(17) 0.0371(15) 0.060(2) 0.0098(15) 0.0023(14) -0.0065(13)
C12 0.0502(18) 0.057(2) 0.0426(18) 0.0138(15) -0.0010(14) 0.0120(16)
C13 0.0384(14) 0.063(2) 0.0353(15) -0.0044(15) -0.0059(12) 0.0137(15)
C14 0.0282(12) 0.0451(15) 0.0339(14) -0.0121(12) 0.0018(10) -0.0024(11)
C15 0.0231(11) 0.0214(11) 0.0245(12) -0.0033(9) 0.0020(9) 0.0004(9)
C16 0.0257(12) 0.0225(11) 0.0192(11) 0.0014(9) -0.0010(9) -0.0022(9)
C17 0.0233(11) 0.0307(12) 0.0192(11) 0.0053(9) -0.0024(8) 0.0014(9)
C18 0.0195(11) 0.0286(13) 0.0257(13) 0.0001(10) -0.0010(9) -0.0018(9)
C19 0.0242(12) 0.0549(18) 0.0276(13) 0.0050(13) -0.0012(10) 0.0009(11)
C20 0.0311(12) 0.0302(12) 0.0219(12) 0.0059(10) 0.0030(9) -0.0018(10)

loop_
_atom_type_symbol
_atom_type_description
_atom_type_scat_dispersion_real
_atom_type_scat_dispersion_imag
_atom_type_scat_source
C C 0.0033 0.0016 'International Tables Vol C Tables 4.2.6.8 and 6.1.1.4'
H H 0 0 'International Tables Vol C Tables 4.2.6.8 and 6.1.1.4'
N N 0.0061 0.0033 'International Tables Vol C Tables 4.2.6.8 and 6.1.1.4'
Cl Cl 0.1484 0.1585 'International Tables Vol C Tables 4.2.6.8 and 6.1.1.4'
Pd Pd -0.9988 1.0072 'International Tables Vol C Tables 4.2.6.8 and 6.1.1.4'

loop_
_geom_angle_atom_site_label_1
_geom_angle_atom_site_label_2
_geom_angle_atom_site_label_3
_geom_angle
N1 Pd1 Cl2 179.24(6)
N1 Pd1 Cl3 90.44(4)
Cl2 Pd1 Cl3 89.587(19)
N1 Pd1 Cl1 88.15(5)
Cl2 Pd1 Cl1 91.816(19)
Cl3 Pd1 Cl1 178.46(2)
C15 N3 C5 109.25(17)
C15 N3 C4 124.63(18)
C5 N3 C4 126.11(18)
C15 N4 C6 108.48(19)
C15 N4 C7 127.27(18)
C6 N4 C7 124.21(19)
C18 N1 N2 106.88(15)
C18 N1 Pd1 129.17(16)
N2 N1 Pd1 123.75(14)
C16 N2 N1 110.30(16)
C16 N2 C3 129.26(18)
N1 N2 C3 120.26(17)
N2 C3 C4 112.11(18)
N2 C3 H3A 109.2
C4 C3 H3A 109.2
N2 C3 H3B 109.2
C4 C3 H3B 109.2
H3A C3 H3B 107.9
N3 C4 C3 111.52(18)
N3 C4 H14 109.3
C3 C4 H14 109.3
N3 C4 H15 109.3
C3 C4 H15 109.3
H14 C4 H15 108
C6 C5 N3 106.80(19)
C6 C5 H13 126.6
N3 C5 H13 126.6
C5 C6 N4 107.3(2)
C5 C6 H12 126.4
N4 C6 H12 126.4
N4 C7 C9 109.84(18)
N4 C7 C8 109.49(19)
C9 C7 C8 114.5(2)
N4 C7 H10 107.6
C9 C7 H10 107.6
C8 C7 H10 107.6
C7 C8 H4 109.5
C7 C8 H3 109.5
H4 C8 H3 109.5
C7 C8 H2 109.5
H4 C8 H2 109.5
H3 C8 H2 109.5
C10 C9 C14 118.5(2)
C10 C9 C7 122.1(2)
C14 C9 C7 119.4(2)
C9 C10 C11 120.8(2)
C9 C10 H9 119.6
C11 C10 H9 119.6
C12 C11 C10 119.7(3)
C12 C11 H8 120.1
C10 C11 H8 120.1
C11 C12 C13 120.5(3)
C11 C12 H7 119.8
C13 C12 H7 119.8
C12 C13 C14 119.7(3)
C12 C13 H6 120.2
C14 C13 H6 120.2
C13 C14 C9 120.8(2)
C13 C14 H5 119.6
C9 C14 H5 119.6
N4 C15 N3 108.18(19)
N4 C15 H11 125.9
N3 C15 H11 125.9
N2 C16 C17 106.9(2)
N2 C16 C20 123.56(18)
C17 C16 C20 129.5(2)
C16 C17 C18 106.7(2)
C16 C17 H16 126.6
C18 C17 H16 126.6
N1 C18 C17 109.12(19)
N1 C18 C19 121.8(2)
C17 C18 C19 129.1(2)
C18 C19 H18 109.5
C18 C19 H17 109.5
H18 C19 H17 109.5
C18 C19 H19 109.5
H18 C19 H19 109.5
H17 C19 H19 109.5
C16 C20 H20 109.5
C16 C20 H22 109.5
H20 C20 H22 109.5
C16 C20 H21 109.5
H20 C20 H21 109.5
H22 C20 H21 109.5

loop_
_geom_bond_atom_site_label_1
_geom_bond_atom_site_label_2
_geom_bond_distance
Pd1 N1 2.0293(14)
Pd1 Cl2 2.2969(5)
Pd1 Cl3 2.2991(5)
Pd1 Cl1 2.3102(6)
N3 C15 1.333(3)
N3 C5 1.372(3)
N3 C4 1.470(3)
N4 C15 1.329(3)
N4 C6 1.383(3)
N4 C7 1.494(3)
N1 C18 1.331(3)
N1 N2 1.372(2)
N2 C16 1.358(3)
N2 C3 1.450(3)
C3 C4 1.514(3)
C3 H3A 0.99
C3 H3B 0.99
C4 H14 0.99
C4 H15 0.99
C5 C6 1.349(3)
C5 H13 0.95
C6 H12 0.95
C7 C9 1.512(3)
C7 C8 1.522(3)
C7 H10 1
C8 H4 0.98
C8 H3 0.98
C8 H2 0.98
C9 C10 1.387(3)
C9 C14 1.390(3)
C10 C11 1.389(4)
C10 H9 0.95
C11 C12 1.374(4)
C11 H8 0.95
C12 C13 1.379(4)
C12 H7 0.95
C13 C14 1.387(4)
C13 H6 0.95
C14 H5 0.95
C15 H11 0.95
C16 C17 1.369(3)
C16 C20 1.493(3)
C17 C18 1.409(3)
C17 H16 0.95
C18 C19 1.481(3)
C19 H18 0.98
C19 H17 0.98
C19 H19 0.98
C20 H20 0.98
C20 H22 0.98
C20 H21 0.98
